data_4130479
loop_
_publ_author_name
'Tseng, Kuei-Nin T'
'Kampf, Jeff W.'
'Szymczak, Nathaniel K.'

_publ_section_title
;
 Modular Attachment of Appended Boron Lewis Acids to a Ruthenium Pincer
 Catalyst: Metal-Ligand Cooperativity Enables Selective Alkyne
 Hydrogenation.
;
_journal_issue 33
_journal_name_full 'Journal of the American Chemical Society'
_journal_page_first 10378
_journal_page_last 10381
_journal_paper_doi 10.1021/jacs.6b03972
_journal_volume 138
_journal_year 2016
_chemical_formula_moiety 'C44 H35 B N5 O2 P Ru'
_chemical_formula_sum 'C44 H35 B N5 O2 P Ru'
_chemical_formula_weight 808.62
_space_group_crystal_system monoclinic
_space_group_IT_number 15
_space_group_name_Hall '-C 2yc'
_space_group_name_H-M_alt 'C 1 2/c 1'
_atom_sites_solution_hydrogens mixed
_atom_sites_solution_primary direct
_atom_sites_solution_secondary difmap
_audit_creation_method SHELXL-2014/6
_cell_angle_alpha 90
_cell_angle_beta 100.373(7)
_cell_angle_gamma 90
_cell_formula_units_Z 8
_cell_length_a 40.5861(7)
_cell_length_b 9.6009(2)
_cell_length_c 18.7564(13)
_cell_measurement_reflns_used 35334
_cell_measurement_temperature 85(2)
_cell_measurement_theta_max 68.30
_cell_measurement_theta_min 2.20
_cell_volume 7189.2(6)
_computing_cell_refinement 'CrystalClear-SM Expert 2.0 r16'
_computing_data_collection 'CrystalClear-SM Expert 2.0 r16 (Rigaku, 2014)'
_computing_data_reduction 'CrystalClear-SM Expert 2.0 r16'
_computing_molecular_graphics 'Bruker SHELXTL'
_computing_publication_material 'Bruker SHELXTL'
_computing_structure_refinement 'SHELXL-2014/6 (Sheldrick, 2014)'
_computing_structure_solution 'SHELXT (Sheldrick, 2014)'
_diffrn_ambient_temperature 85(2)
_diffrn_detector_area_resol_mean 29.257
_diffrn_measured_fraction_theta_full 0.985
_diffrn_measured_fraction_theta_max 0.984
_diffrn_measurement_device_type 'Rigaku Saturn944+ CCD'
_diffrn_measurement_method \w
_diffrn_radiation_type CuK\a
_diffrn_radiation_wavelength 1.54178
_diffrn_reflns_av_R_equivalents 0.0881
_diffrn_reflns_av_unetI/netI 0.0541
_diffrn_reflns_Laue_measured_fraction_full 0.985
_diffrn_reflns_Laue_measured_fraction_max 0.984
_diffrn_reflns_limit_h_max 48
_diffrn_reflns_limit_h_min -48
_diffrn_reflns_limit_k_max 11
_diffrn_reflns_limit_k_min -11
_diffrn_reflns_limit_l_max 22
_diffrn_reflns_limit_l_min -21
_diffrn_reflns_number 54334
_diffrn_reflns_point_group_measured_fraction_full 0.985
_diffrn_reflns_point_group_measured_fraction_max 0.984
_diffrn_reflns_theta_full 67.679
_diffrn_reflns_theta_max 68.241
_diffrn_reflns_theta_min 2.213
_diffrn_source 'micro-focus rotating anode'
_exptl_absorpt_coefficient_mu 4.326
_exptl_absorpt_correction_T_max 0.957
_exptl_absorpt_correction_T_min 0.712
_exptl_absorpt_correction_type multi-scan
_exptl_absorpt_process_details
;
    Higashi, T. (1995). Program for Absorption Correction.
    Rigaku Corporation, Tokyo, Japan.
;
_exptl_crystal_colour brown
_exptl_crystal_density_diffrn 1.494
_exptl_crystal_density_method 'not measured'
_exptl_crystal_description plate
_exptl_crystal_F_000 3312
_exptl_crystal_size_max 0.110
_exptl_crystal_size_mid 0.060
_exptl_crystal_size_min 0.010
_refine_diff_density_max 1.056
_refine_diff_density_min -2.064
_refine_diff_density_rms 0.129
_refine_ls_extinction_method none
_refine_ls_goodness_of_fit_ref 1.127
_refine_ls_hydrogen_treatment mixed
_refine_ls_matrix_type full
_refine_ls_number_parameters 491
_refine_ls_number_reflns 6488
_refine_ls_number_restraints 0
_refine_ls_restrained_S_all 1.127
_refine_ls_R_factor_all 0.0544
_refine_ls_R_factor_gt 0.0520
_refine_ls_shift/su_max 0.001
_refine_ls_shift/su_mean 0.000
_refine_ls_structure_factor_coef Fsqd
_refine_ls_weighting_details 'w=1/[\s^2^(Fo^2^)+(0.1037P)^2^+10.6163P] where P=(Fo^2^+2Fc^2^)/3'
_refine_ls_weighting_scheme calc
_refine_ls_wR_factor_gt 0.1503
_refine_ls_wR_factor_ref 0.1538
_reflns_Friedel_coverage 0.000
_reflns_number_gt 6042
_reflns_number_total 6488
_reflns_threshold_expression 'I > 2\s(I)'
_cod_data_source_file ja6b03972_si_001.cif
_cod_data_source_block kt3280
_cod_original_sg_symbol_H-M 'C 2/c'
_cod_database_code 4130479
_shelx_space_group_comment
; 
The symmetry employed for this shelxl refinement is uniquely defined 
by the following loop, which should always be used as a source of 
symmetry information in preference to the above space-group names. 
They are only intended as comments. 
;
_shelx_estimated_absorpt_t_min 0.648
_shelx_estimated_absorpt_t_max 0.958
_shelxl_version_number 2014/6

loop_
_space_group_symop_operation_xyz
'x, y, z'
'-x, y, -z+1/2'
'x+1/2, y+1/2, z'
'-x+1/2, y+1/2, -z+1/2'
'-x, -y, -z'
'x, -y, z-1/2'
'-x+1/2, -y+1/2, -z'
'x+1/2, -y+1/2, z-1/2'

loop_
_atom_site_label
_atom_site_type_symbol
_atom_site_fract_x
_atom_site_fract_y
_atom_site_fract_z
_atom_site_U_iso_or_equiv
_atom_site_adp_type
_atom_site_occupancy
_atom_site_site_symmetry_order
_atom_site_calc_flag
_atom_site_refinement_flags_posn
_atom_site_refinement_flags_adp
Ru1 Ru 0.36780(2) 0.44772(2) 0.43312(2) 0.01588(14) Uani 1 1 d . .
H1 H 0.3502(10) 0.380(4) 0.366(2) 0.019 Uiso 1 1 d . U
P1 P 0.38435(2) 0.24491(8) 0.48887(5) 0.0176(2) Uani 1 1 d . .
O1 O 0.31066(6) 0.4783(2) 0.27388(14) 0.0210(5) Uani 1 1 d . .
O2 O 0.35037(6) 0.6142(2) 0.35150(13) 0.0189(5) Uani 1 1 d . .
N1 N 0.32259(8) 0.4687(3) 0.47504(16) 0.0172(6) Uani 1 1 d . .
N2 N 0.34462(7) 0.6550(3) 0.56094(16) 0.0194(6) Uani 1 1 d . .
N3 N 0.39205(7) 0.5664(3) 0.51550(17) 0.0188(6) Uani 1 1 d . .
N4 N 0.44830(7) 0.5514(2) 0.49235(17) 0.0179(6) Uani 1 1 d . .
N5 N 0.41098(8) 0.4607(3) 0.38555(16) 0.0156(6) Uani 1 1 d . .
C1 C 0.29634(9) 0.2627(3) 0.4032(2) 0.0223(7) Uani 1 1 d . .
H1A H 0.2980 0.2903 0.3537 0.033 Uiso 1 1 calc R U
H1B H 0.2761 0.2067 0.4023 0.033 Uiso 1 1 calc R U
H1C H 0.3161 0.2076 0.4241 0.033 Uiso 1 1 calc R U
C2 C 0.29456(8) 0.3911(3) 0.44872(19) 0.0204(7) Uani 1 1 d . .
C3 C 0.26333(10) 0.4254(4) 0.4639(2) 0.0265(8) Uani 1 1 d . .
H3 H 0.2445 0.3687 0.4456 0.032 Uiso 1 1 calc R U
C4 C 0.25939(9) 0.5402(4) 0.5050(2) 0.0278(9) Uani 1 1 d . .
H4 H 0.2378 0.5685 0.5122 0.033 Uiso 1 1 calc R U
C5 C 0.28750(9) 0.6133(4) 0.5357(2) 0.0262(8) Uani 1 1 d . .
H5 H 0.2856 0.6898 0.5668 0.031 Uiso 1 1 calc R U
C6 C 0.31895(9) 0.5758(4) 0.5213(2) 0.0210(7) Uani 1 1 d . .
C7 C 0.37639(8) 0.6465(3) 0.55895(19) 0.0186(7) Uani 1 1 d . .
C8 C 0.40184(8) 0.7338(3) 0.60489(19) 0.0189(7) Uani 1 1 d . .
C9 C 0.39955(9) 0.8368(3) 0.6553(2) 0.0222(7) Uani 1 1 d . .
H9 H 0.3788 0.8588 0.6692 0.027 Uiso 1 1 calc R U
C10 C 0.42898(10) 0.9071(4) 0.6849(2) 0.0251(7) Uani 1 1 d . .
H10 H 0.4282 0.9782 0.7198 0.030 Uiso 1 1 calc R U
C11 C 0.45923(9) 0.8759(4) 0.6647(2) 0.0249(8) Uani 1 1 d . .
H11 H 0.4787 0.9264 0.6856 0.030 Uiso 1 1 calc R U
C12 C 0.46169(8) 0.7716(3) 0.61439(19) 0.0211(7) Uani 1 1 d . .
H12 H 0.4825 0.7503 0.6003 0.025 Uiso 1 1 calc R U
C13 C 0.43258(8) 0.6996(3) 0.58550(18) 0.0187(7) Uani 1 1 d . .
C14 C 0.42568(8) 0.5953(3) 0.52729(18) 0.0161(6) Uani 1 1 d . .
C15 C 0.44220(8) 0.4884(3) 0.42520(19) 0.0189(7) Uani 1 1 d . .
C16 C 0.47084(9) 0.4658(4) 0.3951(2) 0.0219(8) Uani 1 1 d . .
H16 H 0.4924 0.4751 0.4244 0.026 Uiso 1 1 calc R U
C17 C 0.46783(9) 0.4303(4) 0.3235(2) 0.0233(8) Uani 1 1 d . .
H17 H 0.4871 0.4112 0.3030 0.028 Uiso 1 1 calc R U
C18 C 0.43583(9) 0.4228(4) 0.2811(2) 0.0241(7) Uani 1 1 d . .
H18 H 0.4332 0.4074 0.2304 0.029 Uiso 1 1 calc R U
C19 C 0.40819(9) 0.4377(3) 0.3131(2) 0.0188(7) Uani 1 1 d . .
C20 C 0.37332(9) 0.4358(3) 0.2673(2) 0.0216(8) Uani 1 1 d . .
H20A H 0.3686 0.3414 0.2469 0.026 Uiso 1 1 calc R U
H20B H 0.3726 0.5015 0.2264 0.026 Uiso 1 1 calc R U
C21 C 0.29582(9) 0.5931(4) 0.29663(18) 0.0201(7) Uani 1 1 d . .
C22 C 0.26312(9) 0.6360(4) 0.2773(2) 0.0250(8) Uani 1 1 d . .
H22 H 0.2471 0.5803 0.2469 0.030 Uiso 1 1 calc R U
C23 C 0.25423(10) 0.7637(4) 0.3038(2) 0.0310(9) Uani 1 1 d . .
H23 H 0.2318 0.7961 0.2908 0.037 Uiso 1 1 calc R U
C24 C 0.27772(10) 0.8444(4) 0.3489(2) 0.0290(8) Uani 1 1 d . .
H24 H 0.2710 0.9310 0.3662 0.035 Uiso 1 1 calc R U
C25 C 0.31096(9) 0.8010(4) 0.3694(2) 0.0241(7) Uani 1 1 d . .
H25 H 0.3270 0.8560 0.4003 0.029 Uiso 1 1 calc R U
C26 C 0.31927(8) 0.6754(4) 0.34272(18) 0.0200(7) Uani 1 1 d . .
C27 C 0.38721(8) 0.0934(4) 0.43034(19) 0.0200(7) Uani 1 1 d . .
C28 C 0.40574(9) -0.0250(4) 0.4580(2) 0.0222(7) Uani 1 1 d . .
H28 H 0.4152 -0.0301 0.5082 0.027 Uiso 1 1 calc R U
C29 C 0.41031(9) -0.1351(4) 0.4120(2) 0.0256(8) Uani 1 1 d . .
H29 H 0.4234 -0.2133 0.4306 0.031 Uiso 1 1 calc R U
C30 C 0.39582(9) -0.1305(4) 0.3393(2) 0.0254(8) Uani 1 1 d . .
H30 H 0.3989 -0.2052 0.3080 0.031 Uiso 1 1 calc R U
C31 C 0.37675(9) -0.0160(4) 0.3127(2) 0.0235(7) Uani 1 1 d . .
H31 H 0.3662 -0.0139 0.2632 0.028 Uiso 1 1 calc R U
C32 C 0.37290(8) 0.0948(4) 0.3571(2) 0.0210(7) Uani 1 1 d . .
H32 H 0.3603 0.1735 0.3374 0.025 Uiso 1 1 calc R U
C33 C 0.42659(9) 0.2424(3) 0.5450(2) 0.0221(7) Uani 1 1 d . .
C34 C 0.43225(9) 0.2767(4) 0.6185(2) 0.0252(7) Uani 1 1 d . .
H34 H 0.4139 0.3020 0.6408 0.030 Uiso 1 1 calc R U
C35 C 0.46462(10) 0.2743(4) 0.6597(2) 0.0296(8) Uani 1 1 d . .
H35 H 0.4681 0.2976 0.7097 0.036 Uiso 1 1 calc R U
C36 C 0.49128(10) 0.2385(4) 0.6280(2) 0.0312(9) Uani 1 1 d . .
H36 H 0.5132 0.2356 0.6562 0.037 Uiso 1 1 calc R U
C37 C 0.48640(9) 0.2064(4) 0.5548(2) 0.0276(8) Uani 1 1 d . .
H37 H 0.5050 0.1821 0.5329 0.033 Uiso 1 1 calc R U
C38 C 0.45435(9) 0.2098(4) 0.5133(2) 0.0246(7) Uani 1 1 d . .
H38 H 0.4512 0.1898 0.4630 0.029 Uiso 1 1 calc R U
C39 C 0.35797(8) 0.1866(4) 0.55295(19) 0.0202(7) Uani 1 1 d . .
C40 C 0.34948(9) 0.2845(4) 0.6021(2) 0.0230(7) Uani 1 1 d . .
H40 H 0.3581 0.3766 0.6022 0.028 Uiso 1 1 calc R U
C41 C 0.32873(9) 0.2494(4) 0.65062(19) 0.0234(7) Uani 1 1 d . .
H41 H 0.3235 0.3168 0.6839 0.028 Uiso 1 1 calc R U
C42 C 0.31569(9) 0.1155(4) 0.6504(2) 0.0270(8) Uani 1 1 d . .
H42 H 0.3012 0.0915 0.6830 0.032 Uiso 1 1 calc R U
C43 C 0.32401(9) 0.0164(4) 0.6021(2) 0.0252(8) Uani 1 1 d . .
H43 H 0.3153 -0.0755 0.6022 0.030 Uiso 1 1 calc R U
C44 C 0.34494(9) 0.0521(3) 0.5541(2) 0.0222(8) Uani 1 1 d . .
H44 H 0.3505 -0.0161 0.5215 0.027 Uiso 1 1 calc R U
B1 B 0.34531(10) 0.4770(4) 0.3116(2) 0.0195(8) Uani 1 1 d . .

loop_
_atom_site_aniso_label
_atom_site_aniso_U_11
_atom_site_aniso_U_22
_atom_site_aniso_U_33
_atom_site_aniso_U_23
_atom_site_aniso_U_13
_atom_site_aniso_U_12
Ru1 0.01441(19) 0.01604(19) 0.0167(2) 0.00012(8) 0.00158(12) 0.00018(7)
P1 0.0180(4) 0.0163(4) 0.0180(4) 0.0007(3) 0.0015(3) 0.0002(3)
O1 0.0164(12) 0.0204(11) 0.0251(13) -0.0019(10) 0.0006(10) 0.0010(9)
O2 0.0182(11) 0.0177(11) 0.0202(12) 0.0030(9) 0.0020(9) 0.0019(9)
N1 0.0185(15) 0.0189(13) 0.0150(15) -0.0001(11) 0.0053(12) 0.0006(11)
N2 0.0175(14) 0.0206(14) 0.0203(15) -0.0015(11) 0.0037(11) -0.0005(10)
N3 0.0160(14) 0.0219(14) 0.0180(15) 0.0028(11) 0.0017(12) 0.0030(10)
N4 0.0155(15) 0.0166(14) 0.0205(16) -0.0002(10) 0.0004(12) 0.0003(9)
N5 0.0189(15) 0.0156(13) 0.0125(15) 0.0023(10) 0.0030(12) 0.0002(10)
C1 0.0204(17) 0.0213(16) 0.0246(19) -0.0003(14) 0.0025(14) -0.0020(13)
C2 0.0170(16) 0.0211(17) 0.0222(18) 0.0004(13) 0.0011(13) 0.0001(13)
C3 0.0178(18) 0.0336(18) 0.026(2) 0.0006(15) -0.0024(15) -0.0012(14)
C4 0.0138(17) 0.035(2) 0.036(2) -0.0011(15) 0.0068(16) 0.0017(13)
C5 0.0210(17) 0.0253(18) 0.032(2) -0.0022(15) 0.0046(15) 0.0009(14)
C6 0.0192(17) 0.0219(15) 0.0218(18) 0.0011(13) 0.0038(14) -0.0008(13)
C7 0.0198(16) 0.0188(15) 0.0172(17) -0.0026(12) 0.0033(13) -0.0007(12)
C8 0.0195(16) 0.0195(15) 0.0166(17) -0.0002(12) 0.0002(13) -0.0023(12)
C9 0.0198(16) 0.0226(16) 0.0230(18) 0.0018(13) 0.0006(14) 0.0030(13)
C10 0.032(2) 0.0193(16) 0.0238(19) -0.0063(14) 0.0041(15) -0.0021(15)
C11 0.0189(17) 0.0267(17) 0.0271(19) -0.0047(14) -0.0010(14) -0.0070(14)
C12 0.0184(16) 0.0220(15) 0.0216(18) -0.0013(13) 0.0006(13) -0.0008(13)
C13 0.0225(17) 0.0166(15) 0.0163(17) 0.0020(12) 0.0014(13) -0.0010(12)
C14 0.0116(15) 0.0161(15) 0.0188(17) 0.0016(13) -0.0022(12) 0.0003(12)
C15 0.0164(16) 0.0160(15) 0.0241(18) -0.0002(13) 0.0027(13) 0.0002(12)
C16 0.0180(17) 0.0222(16) 0.024(2) 0.0008(13) -0.0001(15) -0.0007(12)
C17 0.0180(18) 0.0298(17) 0.023(2) -0.0012(14) 0.0068(15) -0.0006(13)
C18 0.0238(18) 0.0267(16) 0.0213(19) -0.0003(14) 0.0032(15) 0.0016(14)
C19 0.0157(17) 0.0172(16) 0.0232(19) -0.0002(12) 0.0025(14) 0.0005(11)
C20 0.0211(18) 0.0248(17) 0.0174(18) 0.0010(12) -0.0007(15) -0.0008(12)
C21 0.0214(17) 0.0223(16) 0.0170(17) 0.0006(13) 0.0045(13) 0.0012(14)
C22 0.0184(16) 0.0326(18) 0.0226(18) 0.0047(14) 0.0001(14) 0.0045(14)
C23 0.0261(19) 0.038(2) 0.029(2) 0.0054(16) 0.0054(16) 0.0127(16)
C24 0.032(2) 0.0290(19) 0.027(2) 0.0022(15) 0.0072(16) 0.0109(15)
C25 0.0278(18) 0.0200(16) 0.0241(18) 0.0019(14) 0.0033(15) 0.0025(13)
C26 0.0196(16) 0.0231(16) 0.0178(17) 0.0059(13) 0.0047(13) 0.0043(13)
C27 0.0182(16) 0.0191(15) 0.0225(18) 0.0012(14) 0.0029(13) -0.0027(13)
C28 0.0245(18) 0.0208(15) 0.0210(19) 0.0026(14) 0.0029(14) 0.0014(13)
C29 0.0305(19) 0.0207(16) 0.026(2) -0.0001(14) 0.0067(15) 0.0032(14)
C30 0.0317(19) 0.0199(16) 0.027(2) -0.0057(14) 0.0123(15) -0.0034(14)
C31 0.0244(18) 0.0228(16) 0.0228(19) -0.0007(14) 0.0028(14) -0.0056(14)
C32 0.0181(16) 0.0173(15) 0.0262(19) 0.0013(14) 0.0003(14) -0.0022(13)
C33 0.0249(17) 0.0188(15) 0.0214(18) 0.0027(13) 0.0016(14) -0.0022(13)
C34 0.0246(18) 0.0251(17) 0.0236(19) -0.0006(14) -0.0015(14) -0.0004(14)
C35 0.031(2) 0.0308(19) 0.023(2) 0.0026(15) -0.0051(16) -0.0031(15)
C36 0.0235(18) 0.0305(19) 0.035(2) 0.0061(16) -0.0058(16) -0.0051(15)
C37 0.0192(17) 0.0307(19) 0.033(2) 0.0027(15) 0.0052(15) -0.0017(14)
C38 0.0233(17) 0.0223(16) 0.0264(19) 0.0032(14) 0.0000(15) -0.0014(13)
C39 0.0197(16) 0.0198(15) 0.0197(18) 0.0023(13) -0.0003(13) 0.0032(13)
C40 0.0226(17) 0.0211(16) 0.0236(19) -0.0016(13) -0.0008(14) 0.0008(13)
C41 0.0246(17) 0.0302(18) 0.0159(17) 0.0011(13) 0.0046(14) 0.0014(14)
C42 0.0198(17) 0.039(2) 0.0229(19) 0.0045(16) 0.0052(14) -0.0019(15)
C43 0.0201(17) 0.0269(17) 0.027(2) 0.0057(15) 0.0001(14) -0.0030(14)
C44 0.0187(18) 0.0212(18) 0.026(2) 0.0009(12) 0.0007(15) 0.0024(12)
B1 0.0185(19) 0.0218(17) 0.0155(19) 0.0059(15) -0.0044(15) 0.0001(15)

loop_
_atom_type_symbol
_atom_type_description
_atom_type_scat_dispersion_real
_atom_type_scat_dispersion_imag
_atom_type_scat_source
C C 0.0181 0.0091 'International Tables Vol C Tables 4.2.6.8 and 6.1.1.4'
H H 0.0000 0.0000 'International Tables Vol C Tables 4.2.6.8 and 6.1.1.4'
B B 0.0090 0.0039 'International Tables Vol C Tables 4.2.6.8 and 6.1.1.4'
N N 0.0311 0.0180 'International Tables Vol C Tables 4.2.6.8 and 6.1.1.4'
O O 0.0492 0.0322 'International Tables Vol C Tables 4.2.6.8 and 6.1.1.4'
P P 0.2955 0.4335 'International Tables Vol C Tables 4.2.6.8 and 6.1.1.4'
Ru Ru 0.0552 3.2960 'International Tables Vol C Tables 4.2.6.8 and 6.1.1.4'

loop_
_geom_angle_atom_site_label_1
_geom_angle_atom_site_label_2
_geom_angle_atom_site_label_3
_geom_angle
N3 Ru1 N5 87.87(12)
N3 Ru1 N1 89.88(12)
N5 Ru1 N1 170.62(11)
N3 Ru1 O2 99.81(10)
N5 Ru1 O2 81.54(10)
N1 Ru1 O2 89.88(10)
N3 Ru1 P1 93.93(8)
N5 Ru1 P1 92.65(7)
N1 Ru1 P1 96.59(8)
O2 Ru1 P1 164.83(7)
N3 Ru1 B1 137.22(13)
N5 Ru1 B1 77.67(13)
N1 Ru1 B1 97.98(13)
O2 Ru1 B1 38.72(12)
P1 Ru1 B1 126.38(10)
N3 Ru1 H1 171.3(16)
N5 Ru1 H1 88.7(15)
N1 Ru1 H1 92.3(15)
O2 Ru1 H1 71.7(15)
P1 Ru1 H1 94.2(15)
B1 Ru1 H1 34.0(15)
C39 P1 C27 104.87(16)
C39 P1 C33 102.36(16)
C27 P1 C33 100.28(15)
C39 P1 Ru1 114.02(11)
C27 P1 Ru1 116.86(12)
C33 P1 Ru1 116.43(11)
C21 O1 B1 107.4(3)
C26 O2 B1 105.9(3)
C26 O2 Ru1 123.9(2)
B1 O2 Ru1 73.38(17)
C6 N1 C2 117.2(3)
C6 N1 Ru1 120.1(2)
C2 N1 Ru1 121.9(2)
C7 N2 C6 126.9(3)
C7 N3 C14 110.4(3)
C7 N3 Ru1 124.1(2)
C14 N3 Ru1 124.7(2)
C14 N4 C15 125.4(3)
C19 N5 C15 118.3(3)
C19 N5 Ru1 119.1(2)
C15 N5 Ru1 122.5(2)
C2 C1 H1A 109.5
C2 C1 H1B 109.5
H1A C1 H1B 109.5
C2 C1 H1C 109.5
H1A C1 H1C 109.5
H1B C1 H1C 109.5
N1 C2 C3 121.7(3)
N1 C2 C1 121.7(3)
C3 C2 C1 116.6(3)
C4 C3 C2 120.6(4)
C4 C3 H3 119.7
C2 C3 H3 119.7
C3 C4 C5 118.3(4)
C3 C4 H4 120.9
C5 C4 H4 120.9
C4 C5 C6 120.4(4)
C4 C5 H5 119.8
C6 C5 H5 119.8
N1 C6 N2 126.4(3)
N1 C6 C5 121.4(3)
N2 C6 C5 112.1(3)
N2 C7 N3 128.8(3)
N2 C7 C8 122.6(3)
N3 C7 C8 108.5(3)
C9 C8 C13 121.2(3)
C9 C8 C7 132.6(3)
C13 C8 C7 106.1(3)
C8 C9 C10 117.4(3)
C8 C9 H9 121.3
C10 C9 H9 121.3
C11 C10 C9 121.6(3)
C11 C10 H10 119.2
C9 C10 H10 119.2
C10 C11 C12 121.2(3)
C10 C11 H11 119.4
C12 C11 H11 119.4
C13 C12 C11 117.5(3)
C13 C12 H12 121.3
C11 C12 H12 121.3
C12 C13 C8 121.1(3)
C12 C13 C14 131.4(3)
C8 C13 C14 107.0(3)
N4 C14 N3 129.1(3)
N4 C14 C13 122.8(3)
N3 C14 C13 108.0(3)
N5 C15 N4 125.1(3)
N5 C15 C16 120.3(3)
N4 C15 C16 114.3(3)
C17 C16 C15 120.0(3)
C17 C16 H16 120.0
C15 C16 H16 120.0
C16 C17 C18 118.7(4)
C16 C17 H17 120.7
C18 C17 H17 120.7
C19 C18 C17 119.7(4)
C19 C18 H18 120.2
C17 C18 H18 120.2
N5 C19 C18 121.7(3)
N5 C19 C20 117.9(3)
C18 C19 C20 120.2(3)
C19 C20 B1 112.8(3)
C19 C20 H20A 109.0
B1 C20 H20A 109.0
C19 C20 H20B 109.0
B1 C20 H20B 109.0
H20A C20 H20B 107.8
O1 C21 C22 128.4(3)
O1 C21 C26 111.0(3)
C22 C21 C26 120.5(3)
C21 C22 C23 118.0(3)
C21 C22 H22 121.0
C23 C22 H22 121.0
C24 C23 C22 120.9(3)
C24 C23 H23 119.6
C22 C23 H23 119.6
C23 C24 C25 121.5(3)
C23 C24 H24 119.2
C25 C24 H24 119.2
C26 C25 C24 116.8(3)
C26 C25 H25 121.6
C24 C25 H25 121.6
C25 C26 O2 127.8(3)
C25 C26 C21 122.3(3)
O2 C26 C21 109.8(3)
C32 C27 C28 118.1(3)
C32 C27 P1 121.5(3)
C28 C27 P1 120.3(3)
C29 C28 C27 120.2(3)
C29 C28 H28 119.9
C27 C28 H28 119.9
C30 C29 C28 120.3(3)
C30 C29 H29 119.9
C28 C29 H29 119.9
C31 C30 C29 119.4(3)
C31 C30 H30 120.3
C29 C30 H30 120.3
C32 C31 C30 120.8(3)
C32 C31 H31 119.6
C30 C31 H31 119.6
C31 C32 C27 121.1(3)
C31 C32 H32 119.4
C27 C32 H32 119.4
C34 C33 C38 118.1(3)
C34 C33 P1 122.1(3)
C38 C33 P1 119.8(3)
C33 C34 C35 120.9(4)
C33 C34 H34 119.6
C35 C34 H34 119.6
C36 C35 C34 120.0(4)
C36 C35 H35 120.0
C34 C35 H35 120.0
C35 C36 C37 120.2(3)
C35 C36 H36 119.9
C37 C36 H36 119.9
C36 C37 C38 120.1(4)
C36 C37 H37 120.0
C38 C37 H37 120.0
C37 C38 C33 120.7(4)
C37 C38 H38 119.6
C33 C38 H38 119.6
C44 C39 C40 118.1(3)
C44 C39 P1 124.0(3)
C40 C39 P1 117.9(3)
C41 C40 C39 121.2(3)
C41 C40 H40 119.4
C39 C40 H40 119.4
C40 C41 C42 119.9(3)
C40 C41 H41 120.1
C42 C41 H41 120.1
C41 C42 C43 119.7(4)
C41 C42 H42 120.1
C43 C42 H42 120.1
C44 C43 C42 120.0(3)
C44 C43 H43 120.0
C42 C43 H43 120.0
C43 C44 C39 121.0(4)
C43 C44 H44 119.5
C39 C44 H44 119.5
O1 B1 O2 105.4(3)
O1 B1 C20 118.2(3)
O2 B1 C20 115.7(3)
O1 B1 Ru1 130.9(3)
O2 B1 Ru1 67.90(17)
C20 B1 Ru1 107.2(2)
O1 B1 H1 111.4(16)
O2 B1 H1 103.6(17)
C20 B1 H1 101.6(17)
Ru1 B1 H1 37.4(17)

loop_
_geom_bond_atom_site_label_1
_geom_bond_atom_site_label_2
_geom_bond_distance
Ru1 N3 2.026(3)
Ru1 N5 2.109(3)
Ru1 N1 2.132(3)
Ru1 O2 2.238(2)
Ru1 P1 2.2546(8)
Ru1 B1 2.315(4)
Ru1 H1 1.48(4)
P1 C39 1.835(4)
P1 C27 1.839(4)
P1 C33 1.844(4)
O1 C21 1.361(4)
O1 B1 1.456(4)
O2 C26 1.375(4)
O2 B1 1.511(5)
N1 C6 1.370(5)
N1 C2 1.374(5)
N2 C7 1.299(5)
N2 C6 1.393(4)
N3 C7 1.359(5)
N3 C14 1.371(4)
N4 C14 1.291(5)
N4 C15 1.379(5)
N5 C19 1.361(5)
N5 C15 1.375(4)
C1 C2 1.509(5)
C1 H1A 0.9800
C1 H1B 0.9800
C1 H1C 0.9800
C2 C3 1.388(5)
C3 C4 1.372(6)
C3 H3 0.9500
C4 C5 1.374(5)
C4 H4 0.9500
C5 C6 1.399(5)
C5 H5 0.9500
C7 C8 1.481(4)
C8 C9 1.382(5)
C8 C13 1.400(5)
C9 C10 1.398(5)
C9 H9 0.9500
C10 C11 1.382(5)
C10 H10 0.9500
C11 C12 1.392(5)
C11 H11 0.9500
C12 C13 1.391(5)
C12 H12 0.9500
C13 C14 1.471(5)
C15 C16 1.397(5)
C16 C17 1.371(6)
C16 H16 0.9500
C17 C18 1.397(5)
C17 H17 0.9500
C18 C19 1.372(6)
C18 H18 0.9500
C19 C20 1.518(5)
C20 B1 1.574(6)
C20 H20A 0.9900
C20 H20B 0.9900
C21 C22 1.374(5)
C21 C26 1.407(5)
C22 C23 1.395(5)
C22 H22 0.9500
C23 C24 1.391(6)
C23 H23 0.9500
C24 C25 1.398(5)
C24 H24 0.9500
C25 C26 1.371(5)
C25 H25 0.9500
C27 C32 1.392(5)
C27 C28 1.410(5)
C28 C29 1.398(5)
C28 H28 0.9500
C29 C30 1.385(5)
C29 H29 0.9500
C30 C31 1.384(5)
C30 H30 0.9500
C31 C32 1.377(5)
C31 H31 0.9500
C32 H32 0.9500
C33 C34 1.395(5)
C33 C38 1.401(5)
C34 C35 1.400(5)
C34 H34 0.9500
C35 C36 1.370(6)
C35 H35 0.9500
C36 C37 1.387(6)
C36 H36 0.9500
C37 C38 1.390(5)
C37 H37 0.9500
C38 H38 0.9500
C39 C44 1.398(5)
C39 C40 1.402(5)
C40 C41 1.388(5)
C40 H40 0.9500
C41 C42 1.390(5)
C41 H41 0.9500
C42 C43 1.396(6)
C42 H42 0.9500
C43 C44 1.388(6)
C43 H43 0.9500
C44 H44 0.9500
B1 H1 1.37(4)

loop_
_geom_torsion_atom_site_label_1
_geom_torsion_atom_site_label_2
_geom_torsion_atom_site_label_3
_geom_torsion_atom_site_label_4
_geom_torsion
C6 N1 C2 C3 4.5(5)
Ru1 N1 C2 C3 -165.4(3)
C6 N1 C2 C1 -174.1(3)
Ru1 N1 C2 C1 16.0(4)
N1 C2 C3 C4 1.1(6)
C1 C2 C3 C4 179.8(4)
C2 C3 C4 C5 -5.3(6)
C3 C4 C5 C6 3.8(6)
C2 N1 C6 N2 171.3(3)
Ru1 N1 C6 N2 -18.7(5)
C2 N1 C6 C5 -6.0(5)
Ru1 N1 C6 C5 164.1(3)
C7 N2 C6 N1 3.5(6)
C7 N2 C6 C5 -179.1(3)
C4 C5 C6 N1 1.9(6)
C4 C5 C6 N2 -175.7(3)
C6 N2 C7 N3 4.5(6)
C6 N2 C7 C8 -178.5(3)
C14 N3 C7 N2 175.9(3)
Ru1 N3 C7 N2 6.0(5)
C14 N3 C7 C8 -1.5(4)
Ru1 N3 C7 C8 -171.4(2)
N2 C7 C8 C9 -1.0(6)
N3 C7 C8 C9 176.5(4)
N2 C7 C8 C13 -177.5(3)
N3 C7 C8 C13 0.0(4)
C13 C8 C9 C10 1.3(5)
C7 C8 C9 C10 -174.8(4)
C8 C9 C10 C11 0.2(5)
C9 C10 C11 C12 -0.7(6)
C10 C11 C12 C13 -0.3(5)
C11 C12 C13 C8 1.8(5)
C11 C12 C13 C14 173.3(3)
C9 C8 C13 C12 -2.3(5)
C7 C8 C13 C12 174.6(3)
C9 C8 C13 C14 -175.7(3)
C7 C8 C13 C14 1.3(4)
C15 N4 C14 N3 14.9(5)
C15 N4 C14 C13 -159.5(3)
C7 N3 C14 N4 -172.8(3)
Ru1 N3 C14 N4 -2.9(5)
C7 N3 C14 C13 2.3(4)
Ru1 N3 C14 C13 172.1(2)
C12 C13 C14 N4 0.8(6)
C8 C13 C14 N4 173.2(3)
C12 C13 C14 N3 -174.6(3)
C8 C13 C14 N3 -2.2(4)
C19 N5 C15 N4 160.6(3)
Ru1 N5 C15 N4 -21.0(4)
C19 N5 C15 C16 -12.7(4)
Ru1 N5 C15 C16 165.8(2)
C14 N4 C15 N5 -1.0(5)
C14 N4 C15 C16 172.6(3)
N5 C15 C16 C17 7.0(5)
N4 C15 C16 C17 -166.9(3)
C15 C16 C17 C18 2.5(5)
C16 C17 C18 C19 -6.2(5)
C15 N5 C19 C18 9.0(4)
Ru1 N5 C19 C18 -169.5(3)
C15 N5 C19 C20 -168.1(3)
Ru1 N5 C19 C20 13.4(4)
C17 C18 C19 N5 0.4(5)
C17 C18 C19 C20 177.4(3)
N5 C19 C20 B1 5.9(4)
C18 C19 C20 B1 -171.3(3)
B1 O1 C21 C22 -178.3(4)
B1 O1 C21 C26 5.1(4)
O1 C21 C22 C23 -175.3(3)
C26 C21 C22 C23 1.1(5)
C21 C22 C23 C24 -0.7(6)
C22 C23 C24 C25 0.1(6)
C23 C24 C25 C26 0.1(6)
C24 C25 C26 O2 176.1(3)
C24 C25 C26 C21 0.3(5)
B1 O2 C26 C25 179.6(4)
Ru1 O2 C26 C25 99.2(4)
B1 O2 C26 C21 -4.2(4)
Ru1 O2 C26 C21 -84.6(3)
O1 C21 C26 C25 176.0(3)
C22 C21 C26 C25 -0.9(5)
O1 C21 C26 O2 -0.4(4)
C22 C21 C26 O2 -177.4(3)
C39 P1 C27 C32 113.3(3)
C33 P1 C27 C32 -140.8(3)
Ru1 P1 C27 C32 -14.0(3)
C39 P1 C27 C28 -70.3(3)
C33 P1 C27 C28 35.6(3)
Ru1 P1 C27 C28 162.4(2)
C32 C27 C28 C29 2.1(5)
P1 C27 C28 C29 -174.4(3)
C27 C28 C29 C30 -2.0(6)
C28 C29 C30 C31 0.0(6)
C29 C30 C31 C32 1.9(5)
C30 C31 C32 C27 -1.8(5)
C28 C27 C32 C31 -0.2(5)
P1 C27 C32 C31 176.3(3)
C39 P1 C33 C34 -35.1(3)
C27 P1 C33 C34 -142.9(3)
Ru1 P1 C33 C34 90.0(3)
C39 P1 C33 C38 147.2(3)
C27 P1 C33 C38 39.3(3)
Ru1 P1 C33 C38 -87.8(3)
C38 C33 C34 C35 -2.0(5)
P1 C33 C34 C35 -179.8(3)
C33 C34 C35 C36 0.3(5)
C34 C35 C36 C37 0.9(6)
C35 C36 C37 C38 -0.3(6)
C36 C37 C38 C33 -1.4(5)
C34 C33 C38 C37 2.6(5)
P1 C33 C38 C37 -179.6(3)
C27 P1 C39 C44 1.8(3)
C33 P1 C39 C44 -102.5(3)
Ru1 P1 C39 C44 130.9(3)
C27 P1 C39 C40 -175.9(3)
C33 P1 C39 C40 79.8(3)
Ru1 P1 C39 C40 -46.8(3)
C44 C39 C40 C41 0.0(5)
P1 C39 C40 C41 177.9(3)
C39 C40 C41 C42 -0.8(5)
C40 C41 C42 C43 1.1(5)
C41 C42 C43 C44 -0.7(5)
C42 C43 C44 C39 -0.1(5)
C40 C39 C44 C43 0.4(5)
P1 C39 C44 C43 -177.3(3)
C21 O1 B1 O2 -7.4(4)
C21 O1 B1 C20 -138.5(3)
C21 O1 B1 Ru1 66.5(4)
C26 O2 B1 O1 7.1(3)
Ru1 O2 B1 O1 128.4(3)
C26 O2 B1 C20 139.6(3)
Ru1 O2 B1 C20 -99.1(3)
C26 O2 B1 Ru1 -121.3(2)
C19 C20 B1 O1 -179.6(3)
C19 C20 B1 O2 54.1(4)
C19 C20 B1 Ru1 -19.2(3)
